data_2200575
loop_
_publ_author_name
'Kolev, Tsonko'
'Glavcheva, Zornitza '
'Yancheva, Denitsa'
'Sch\"urmann, Markus'
'Kleb, Dirk-Christian'
'Preut, Hans'
'Bleckmann, Paul'

_publ_section_title 2-{3-[2-(1<i>H</i>-Indol-3-yl)vinyl]-5,5-dimethylcyclohex-2-enylidene}malononitrile
_journal_issue 8
_journal_name_full 'Acta Crystallographica Section E'
_journal_page_first o760
_journal_page_last o761
_journal_paper_doi 10.1107/S1600536801011291
_journal_volume 57
_journal_year 2001
_chemical_formula_iupac 'C21 H19 N3'
_chemical_formula_moiety 'C21 H19 N3'
_chemical_formula_sum 'C21 H19 N3'
_chemical_formula_weight 313.39
_chemical_name_systematic
;
?
;
_space_group_IT_number 14
_symmetry_cell_setting monoclinic
_symmetry_space_group_name_Hall '-P 2yn'
_symmetry_space_group_name_H-M 'P 1 21/n 1'
_audit_creation_method SHELXL-97
_cell_angle_alpha 90.00
_cell_angle_beta 110.7740(10)
_cell_angle_gamma 90.00
_cell_formula_units_Z 4
_cell_length_a 15.5033(3)
_cell_length_b 7.5309(2)
_cell_length_c 15.9609(4)
_cell_measurement_reflns_used 15212
_cell_measurement_temperature 291.0(10)
_cell_measurement_theta_max 27.5
_cell_measurement_theta_min 3.0
_cell_volume 1742.34(7)
_computing_cell_refinement
;
DENZO and SCALEPACK
;
_computing_data_collection 'COLLECT (Nonius, 1998)'
_computing_data_reduction
;
DENZO and SCALEPACK (Otwinowski & Minor, 1997)
;
_computing_molecular_graphics 'SHELXTL-Plus (Sheldrick, 1991)'
_computing_publication_material
;
SHELXL97, PARST95 (Nardelli, 1995) PLATON (Spek, 2001)
;
_computing_structure_refinement 'SHELXL97 (Sheldrick, 1997)'
_computing_structure_solution 'SHELXS97 (Sheldrick, 1990)'
_diffrn_ambient_temperature 291.0(10)
_diffrn_detector_area_resol_mean '10 vertical, 18 horizontal'
_diffrn_measured_fraction_theta_full .918
_diffrn_measured_fraction_theta_max .918
_diffrn_measurement_device_type 'Nonius KappaCCD'
_diffrn_measurement_method
;
292 frames via \w-rotation (\D\w=1\%) with 3 sets at
different \k-angles and two times 20 s per frame
;
_diffrn_radiation_monochromator graphite
_diffrn_radiation_source 'fine-focus sealed tube'
_diffrn_radiation_type MoK\a
_diffrn_radiation_wavelength .71073
_diffrn_reflns_av_R_equivalents .0270
_diffrn_reflns_av_sigmaI/netI .108
_diffrn_reflns_limit_h_max 20
_diffrn_reflns_limit_h_min -20
_diffrn_reflns_limit_k_max 9
_diffrn_reflns_limit_k_min -9
_diffrn_reflns_limit_l_max 18
_diffrn_reflns_limit_l_min -20
_diffrn_reflns_number 3946
_diffrn_reflns_theta_full 27.5
_diffrn_reflns_theta_max 27.5
_diffrn_reflns_theta_min 3.0
_diffrn_standards_decay_% 0
_diffrn_standards_number 0
_exptl_absorpt_coefficient_mu .07
_exptl_absorpt_correction_type none
_exptl_crystal_colour red
_exptl_crystal_density_diffrn 1.195
_exptl_crystal_density_method 'not measured'
_exptl_crystal_description plate
_exptl_crystal_F_000 664
_exptl_crystal_size_max .40
_exptl_crystal_size_mid .30
_exptl_crystal_size_min .05
_refine_diff_density_max .13
_refine_diff_density_min -.18
_refine_ls_extinction_method none
_refine_ls_goodness_of_fit_ref .92
_refine_ls_hydrogen_treatment constr
_refine_ls_matrix_type full
_refine_ls_number_parameters 219
_refine_ls_number_reflns 3946
_refine_ls_number_restraints 0
_refine_ls_restrained_S_all .92
_refine_ls_R_factor_all .162
_refine_ls_R_factor_gt .052
_refine_ls_shift/su_max <0.001
_refine_ls_shift/su_mean .000
_refine_ls_structure_factor_coef Fsqd
_refine_ls_weighting_details 'calc w = 1/[\s^2^(Fo^2^)+(0.0595P)^2^] where P = (Fo^2^+2Fc^2^)/3'
_refine_ls_weighting_scheme calc
_refine_ls_wR_factor_ref .130
_reflns_number_gt 1785
_reflns_number_total 3946
_reflns_threshold_expression I>2\s(I)
_cod_data_source_file ya6043.cif
_cod_data_source_block I
_cod_depositor_comments
;
The following automatic conversions were performed:

'_geom_hbond_publ_flag' value 'Yes' changed to 'yes' according to
/home/saulius/struct/CIF-dictionaries/cif_core.dic dictionary named
'cif_core.dic' version 2.4.1 from 2010-06-29 (2 times).

Automatic conversion script
Id: cif_fix_values 1715 2011-07-08 13:25:40Z adriana 
;
_cod_original_sg_symbol_H-M 'P 21/n'
_cod_database_code 2200575
_cod_database_fobs_code 2200575

loop_
_symmetry_equiv_pos_as_xyz
'x, y, z'
'-x+1/2, y+1/2, -z+1/2'
'-x, -y, -z'
'x-1/2, -y-1/2, z-1/2'

loop_
_atom_site_label
_atom_site_fract_x
_atom_site_fract_y
_atom_site_fract_z
_atom_site_U_iso_or_equiv
_atom_site_adp_type
_atom_site_calc_flag
_atom_site_refinement_flags
_atom_site_occupancy
_atom_site_disorder_assembly
_atom_site_disorder_group
_atom_site_type_symbol
N1 .77182(14) .7498(3) .33635(14) .1010(7) Uani d . 1 . . N
N2 .92484(13) .2631(3) .36515(14) .0878(6) Uani d . 1 . . N
N3 1.31308(10) .3652(2) -.01387(11) .0607(5) Uani d . 1 . . N
H3 1.3479 .3771 -.0452 .073 Uiso calc R 1 . . H
C1 1.03138(11) .5987(2) .14831(11) .0422(4) Uani d . 1 . . C
C2 .98908(11) .5345(2) .20362(11) .0454(5) Uani d . 1 . . C
H2 1.0038 .4203 .2264 .054 Uiso calc R 1 . . H
C3 .92340(11) .6330(2) .22840(12) .0446(5) Uani d . 1 . . C
C4 .89425(11) .8097(2) .18518(12) .0478(5) Uani d . 1 . . C
H4A .8739 .8831 .2245 .057 Uiso calc R 1 . . H
H4B .8421 .7931 .1299 .057 Uiso calc R 1 . . H
C5 .97066(11) .9071(2) .16431(11) .0433(5) Uani d . 1 . . C
C6 1.00848(12) .7823(2) .10977(12) .0476(5) Uani d . 1 . . C
H6A .9632 .7728 .0496 .057 Uiso calc R 1 . . H
H6B 1.0637 .8349 .1051 .057 Uiso calc R 1 . . H
C7 .88658(12) .5679(2) .28792(13) .0513(5) Uani d . 1 . . C
C8 .82267(15) .6688(3) .31439(14) .0672(6) Uani d . 1 . . C
C9 .90860(13) .3979(3) .32954(14) .0608(6) Uani d . 1 . . C
C10 .93022(13) 1.0729(2) .10920(13) .0588(5) Uani d . 1 . . C
H10A .8823 1.0389 .0544 .088 Uiso calc R 1 . . H
H10B .9779 1.1345 .0957 .088 Uiso calc R 1 . . H
H10C .9051 1.1494 .1429 .088 Uiso calc R 1 . . H
C11 1.04724(12) .9601(2) .25218(13) .0590(5) Uani d . 1 . . C
H11A 1.0221 1.0361 .2861 .088 Uiso calc R 1 . . H
H11B 1.0950 1.0220 .2390 .088 Uiso calc R 1 . . H
H11C 1.0725 .8554 .2864 .088 Uiso calc R 1 . . H
C12 1.09727(11) .4906(2) .12729(11) .0467(5) Uani d . 1 . . C
H12 1.1090 .3790 .1538 .056 Uiso calc R 1 . . H
C13 1.14364(11) .5335(2) .07342(11) .0485(5) Uani d . 1 . . C
H13 1.1312 .6453 .0471 .058 Uiso calc R 1 . . H
C14 1.21002(11) .4295(2) .05107(12) .0460(5) Uani d . 1 . . C
C15 1.24434(11) .2509(2) .07679(11) .0444(5) Uani d . 1 . . C
C16 1.22783(12) .1170(3) .12974(12) .0535(5) Uani d . 1 . . C
H16 1.1869 .1360 .1596 .064 Uiso calc R 1 . . H
C17 1.27243(13) -.0424(3) .13735(13) .0637(6) Uani d . 1 . . C
H17 1.2606 -.1318 .1720 .076 Uiso calc R 1 . . H
C18 1.33486(14) -.0740(3) .09456(14) .0692(6) Uani d . 1 . . C
H18 1.3640 -.1837 .1009 .083 Uiso calc R 1 . . H
C19 1.35395(13) .0548(3) .04322(14) .0650(6) Uani d . 1 . . C
H19 1.3963 .0351 .0151 .078 Uiso calc R 1 . . H
C20 1.30800(12) .2156(3) .03455(12) .0510(5) Uani d . 1 . . C
C21 1.25459(12) .4895(3) -.00406(12) .0569(5) Uani d . 1 . . C
H21 1.2457 .6008 -.0310 .068 Uiso calc R 1 . . H

loop_
_atom_site_aniso_label
_atom_site_aniso_U_11
_atom_site_aniso_U_22
_atom_site_aniso_U_33
_atom_site_aniso_U_12
_atom_site_aniso_U_13
_atom_site_aniso_U_23
N1 .1147(17) .1093(17) .1101(17) .0341(13) .0783(15) .0100(13)
N2 .1057(15) .0763(15) .1108(17) .0105(12) .0747(14) .0251(12)
N3 .0642(10) .0671(12) .0694(12) -.0082(9) .0467(9) -.0109(10)
C1 .0467(10) .0404(11) .0433(11) .0001(9) .0208(9) -.0008(9)
C2 .0530(11) .0398(11) .0506(13) .0008(9) .0272(10) .0008(9)
C3 .0455(10) .0441(11) .0476(12) -.0033(9) .0207(9) -.0032(9)
C4 .0500(10) .0462(11) .0522(12) .0031(9) .0242(9) .0003(9)
C5 .0483(10) .0384(10) .0467(12) .0016(8) .0211(9) -.0001(9)
C6 .0535(11) .0469(11) .0478(12) -.0003(9) .0246(9) .0000(9)
C7 .0555(11) .0500(12) .0610(13) .0014(10) .0363(11) .0006(10)
C8 .0755(14) .0720(15) .0717(16) .0094(12) .0479(13) .0080(12)
C9 .0675(13) .0628(15) .0723(15) -.0005(11) .0495(12) .0060(13)
C10 .0698(12) .0455(12) .0654(14) .0057(10) .0293(11) .0042(10)
C11 .0638(12) .0567(13) .0577(14) -.0048(10) .0232(11) -.0073(10)
C12 .0545(11) .0420(11) .0499(12) .0041(9) .0264(10) -.0001(9)
C13 .0584(11) .0463(12) .0486(12) -.0002(9) .0285(10) -.0013(9)
C14 .0497(10) .0471(12) .0494(12) -.0056(9) .0275(9) -.0045(9)
C15 .0421(10) .0498(12) .0436(12) -.0041(9) .0181(9) -.0072(9)
C16 .0523(11) .0565(13) .0545(13) .0003(10) .0223(10) .0000(10)
C17 .0651(13) .0589(14) .0625(15) .0031(11) .0172(11) .0058(11)
C18 .0653(14) .0623(15) .0700(16) .0147(11) .0115(12) -.0073(12)
C19 .0533(12) .0767(16) .0665(15) .0080(12) .0234(11) -.0165(12)
C20 .0471(10) .0578(13) .0514(13) -.0052(10) .0216(10) -.0109(10)
C21 .0688(13) .0521(12) .0621(14) -.0065(11) .0384(11) -.0059(10)

loop_
_atom_type_symbol
_atom_type_description
_atom_type_scat_dispersion_real
_atom_type_scat_dispersion_imag
_atom_type_scat_source
C C .0033 .0016 'International Tables Vol C Tables 4.2.6.8 and 6.1.1.4'
H H .0000 .0000 'International Tables Vol C Tables 4.2.6.8 and 6.1.1.4'
N N .0061 .0033 'International Tables Vol C Tables 4.2.6.8 and 6.1.1.4'

loop_
_geom_angle_atom_site_label_1
_geom_angle_atom_site_label_2
_geom_angle_atom_site_label_3
_geom_angle
C21 N3 C20 109.03(15)
C21 N3 H3 125.5
C20 N3 H3 125.5
C2 C1 C12 119.74(16)
C2 C1 C6 119.60(15)
C12 C1 C6 120.66(15)
C1 C2 C3 123.42(17)
C1 C2 H2 118.3
C3 C2 H2 118.3
C7 C3 C2 121.61(17)
C7 C3 C4 120.68(15)
C2 C3 C4 117.70(15)
C3 C4 C5 113.43(14)
C3 C4 H4A 108.9
C5 C4 H4A 108.9
C3 C4 H4B 108.9
C5 C4 H4B 108.9
H4A C4 H4B 107.7
C4 C5 C10 109.05(14)
C4 C5 C6 108.20(14)
C10 C5 C6 109.61(14)
C4 C5 C11 109.53(14)
C10 C5 C11 109.86(14)
C6 C5 C11 110.56(13)
C1 C6 C5 114.44(14)
C1 C6 H6A 108.6
C5 C6 H6A 108.6
C1 C6 H6B 108.6
C5 C6 H6B 108.6
H6A C6 H6B 107.6
C3 C7 C8 121.46(18)
C3 C7 C9 123.89(16)
C8 C7 C9 114.64(16)
N1 C8 C7 179.5(2)
N2 C9 C7 177.5(2)
C5 C10 H10A 109.5
C5 C10 H10B 109.5
H10A C10 H10B 109.5
C5 C10 H10C 109.5
H10A C10 H10C 109.5
H10B C10 H10C 109.5
C5 C11 H11A 109.5
C5 C11 H11B 109.5
H11A C11 H11B 109.5
C5 C11 H11C 109.5
H11A C11 H11C 109.5
H11B C11 H11C 109.5
C13 C12 C1 126.93(17)
C13 C12 H12 116.5
C1 C12 H12 116.5
C12 C13 C14 128.49(18)
C12 C13 H13 115.8
C14 C13 H13 115.8
C21 C14 C13 123.19(18)
C21 C14 C15 105.60(15)
C13 C14 C15 131.22(16)
C16 C15 C20 117.69(17)
C16 C15 C14 135.48(16)
C20 C15 C14 106.83(16)
C17 C16 C15 119.46(18)
C17 C16 H16 120.3
C15 C16 H16 120.3
C16 C17 C18 121.6(2)
C16 C17 H17 119.2
C18 C17 H17 119.2
C19 C18 C17 120.66(19)
C19 C18 H18 119.7
C17 C18 H18 119.7
C18 C19 C20 117.79(19)
C18 C19 H19 121.1
C20 C19 H19 121.1
N3 C20 C19 129.62(18)
N3 C20 C15 107.62(16)
C19 C20 C15 122.76(19)
N3 C21 C14 110.92(18)
N3 C21 H21 124.5
C14 C21 H21 124.5

loop_
_geom_bond_atom_site_label_1
_geom_bond_atom_site_label_2
_geom_bond_site_symmetry_2
_geom_bond_distance
_geom_bond_publ_flag
N1 C8 . 1.146(2) ?
N2 C9 . 1.147(2) ?
N3 C21 . 1.350(2) ?
N3 C20 . 1.384(2) ?
N3 H3 . .8600 ?
C1 C2 . 1.362(2) ?
C1 C12 . 1.436(2) ?
C1 C6 . 1.504(2) ?
C2 C3 . 1.425(2) ?
C2 H2 . .9300 ?
C3 C7 . 1.361(2) ?
C3 C4 . 1.493(2) ?
C4 C5 . 1.527(2) ?
C4 H4A . .9700 ?
C4 H4B . .9700 ?
C5 C10 . 1.528(2) ?
C5 C6 . 1.532(2) ?
C5 C11 . 1.535(2) ?
C6 H6A . .9700 ?
C6 H6B . .9700 ?
C7 C8 . 1.426(3) ?
C7 C9 . 1.427(3) ?
C10 H10A . .9600 ?
C10 H10B . .9600 ?
C10 H10C . .9600 ?
C11 H11A . .9600 ?
C11 H11B . .9600 ?
C11 H11C . .9600 ?
C12 C13 . 1.341(2) ?
C12 H12 . .9300 ?
C13 C14 . 1.436(2) ?
C13 H13 . .9300 ?
C14 C21 . 1.374(2) ?
C14 C15 . 1.451(2) ?
C15 C16 . 1.397(2) ?
C15 C20 . 1.404(2) ?
C16 C17 . 1.370(3) ?
C16 H16 . .9300 ?
C17 C18 . 1.389(3) ?
C17 H17 . .9300 ?
C18 C19 . 1.368(3) ?
C18 H18 . .9300 ?
C19 C20 . 1.387(3) ?
C19 H19 . .9300 ?
C21 H21 . .9300 ?

loop_
_geom_hbond_atom_site_label_D
_geom_hbond_atom_site_label_H
_geom_hbond_atom_site_label_A
_geom_hbond_site_symmetry_A
_geom_hbond_distance_DH
_geom_hbond_distance_HA
_geom_hbond_distance_DA
_geom_hbond_angle_DHA
_geom_hbond_publ_flag
N3 H3 N2 4_665 .86 2.41 3.168(3) 148 yes
C21 H21 N1 4_675 .93 2.55 3.301(3) 138 yes

loop_
_geom_torsion_atom_site_label_1
_geom_torsion_atom_site_label_2
_geom_torsion_atom_site_label_3
_geom_torsion_atom_site_label_4
_geom_torsion
C12 C1 C2 C3 179.59(15)
C6 C1 C2 C3 -.5(3)
C1 C2 C3 C7 -176.18(16)
C1 C2 C3 C4 5.2(3)
C7 C3 C4 C5 148.38(16)
C2 C3 C4 C5 -33.0(2)
C3 C4 C5 C10 172.35(15)
C3 C4 C5 C6 53.19(19)
C3 C4 C5 C11 -67.40(19)
C2 C1 C6 C5 23.8(2)
C12 C1 C6 C5 -156.27(15)
C4 C5 C6 C1 -48.67(19)
C10 C5 C6 C1 -167.48(14)
C11 C5 C6 C1 71.28(18)
C2 C3 C7 C8 178.32(17)
C4 C3 C7 C8 -3.1(3)
C2 C3 C7 C9 -.8(3)
C4 C3 C7 C9 177.77(18)
C2 C1 C12 C13 179.10(17)
C6 C1 C12 C13 -.8(3)
C1 C12 C13 C14 179.81(16)
C12 C13 C14 C21 -178.73(18)
C12 C13 C14 C15 1.9(3)
C21 C14 C15 C16 -179.28(19)
C13 C14 C15 C16 .2(3)
C21 C14 C15 C20 -.09(19)
C13 C14 C15 C20 179.40(18)
C20 C15 C16 C17 -1.0(3)
C14 C15 C16 C17 178.10(19)
C15 C16 C17 C18 .9(3)
C16 C17 C18 C19 .1(3)
C17 C18 C19 C20 -.9(3)
C21 N3 C20 C19 178.82(19)
C21 N3 C20 C15 -.8(2)
C18 C19 C20 N3 -178.82(18)
C18 C19 C20 C15 .7(3)
C16 C15 C20 N3 179.87(15)
C14 C15 C20 N3 .51(19)
C16 C15 C20 C19 .2(3)
C14 C15 C20 C19 -179.11(17)
C20 N3 C21 C14 .7(2)
C13 C14 C21 N3 -179.92(15)
C15 C14 C21 N3 -.4(2)

loop_
_cod_related_entry_id
_cod_related_entry_database
_cod_related_entry_code
1 ChemSpider 30654626
